data_4082711
loop_
_publ_author_name
'Bernhammer, Jan C.'
'Huynh, Han Vinh'

_publ_section_title
;
 Benzimidazolin-2-ylidene Complexes of Palladium(II) Featuring a Thioether
 Moiety: Synthesis, Characterization, Molecular Dynamics, and Catalytic
 Activities
;
_journal_issue 5
_journal_name_full Organometallics
_journal_page_first 1266
_journal_paper_doi 10.1021/om500083r
_journal_volume 33
_journal_year 2014
_chemical_formula_sum 'C39 H46 Br2 N4 Pd S'
_chemical_formula_weight 869.08
_chemical_name_systematic
; 
 ? 
;
_space_group_crystal_system monoclinic
_space_group_IT_number 14
_space_group_name_Hall '-P 2yn'
_space_group_name_H-M_alt 'P 1 21/n 1'
_symmetry_space_group_name_Hall '-P 2yn'
_symmetry_space_group_name_H-M 'P 1 21/n 1'
_atom_sites_solution_hydrogens mixed
_audit_creation_method SHELXL-2013
_cell_angle_alpha 90
_cell_angle_beta 94.539(2)
_cell_angle_gamma 90
_cell_formula_units_Z 4
_cell_length_a 9.4352(7)
_cell_length_b 20.7414(16)
_cell_length_c 19.2349(14)
_cell_measurement_reflns_used 9055
_cell_measurement_temperature 100(2)
_cell_measurement_theta_max 25.15
_cell_measurement_theta_min 2.23
_cell_volume 3752.4(5)
_computing_structure_refinement 'SHELXL-2013 (Sheldrick, 2013)'
_diffrn_ambient_temperature 100(2)
_diffrn_measured_fraction_theta_full 0.989
_diffrn_measured_fraction_theta_max 0.987
_diffrn_measurement_device_type 'Bruker D8 Venture'
_diffrn_measurement_method '\f and \w scans'
_diffrn_radiation_type MoK\a
_diffrn_radiation_wavelength 0.71073
_diffrn_reflns_av_R_equivalents 0.0996
_diffrn_reflns_av_unetI/netI 0.0410
_diffrn_reflns_Laue_measured_fraction_full 0.989
_diffrn_reflns_Laue_measured_fraction_max 0.987
_diffrn_reflns_limit_h_max 11
_diffrn_reflns_limit_h_min -11
_diffrn_reflns_limit_k_max 25
_diffrn_reflns_limit_k_min -25
_diffrn_reflns_limit_l_max 23
_diffrn_reflns_limit_l_min -23
_diffrn_reflns_number 87652
_diffrn_reflns_point_group_measured_fraction_full 0.989
_diffrn_reflns_point_group_measured_fraction_max 0.987
_diffrn_reflns_theta_full 25.242
_diffrn_reflns_theta_max 25.722
_diffrn_reflns_theta_min 2.233
_exptl_absorpt_coefficient_mu 2.713
_exptl_absorpt_correction_T_max 0.5621
_exptl_absorpt_correction_T_min 0.4648
_exptl_absorpt_correction_type multi-scan
_exptl_absorpt_process_details 'Sadabs, (Sheldrick 2008)'
_exptl_crystal_colour Pale_Yellow
_exptl_crystal_density_diffrn 1.538
_exptl_crystal_density_meas ?
_exptl_crystal_density_method 'Not Measured'
_exptl_crystal_description Thin_Plate
_exptl_crystal_F_000 1760
_exptl_crystal_size_max 0.200
_exptl_crystal_size_mid 0.120
_exptl_crystal_size_min 0.070
_refine_diff_density_max 1.208
_refine_diff_density_min -1.305
_refine_diff_density_rms 0.095
_refine_ls_extinction_method none
_refine_ls_goodness_of_fit_ref 1.019
_refine_ls_hydrogen_treatment mixed
_refine_ls_matrix_type full
_refine_ls_number_parameters 508
_refine_ls_number_reflns 7081
_refine_ls_number_restraints 202
_refine_ls_restrained_S_all 1.007
_refine_ls_R_factor_all 0.0707
_refine_ls_R_factor_gt 0.0387
_refine_ls_shift/su_max 0.001
_refine_ls_shift/su_mean 0.000
_refine_ls_structure_factor_coef Fsqd
_refine_ls_weighting_details 'w=1/[\s^2^(Fo^2^)+(0.0282P)^2^+9.3957P] where P=(Fo^2^+2Fc^2^)/3'
_refine_ls_weighting_scheme calc
_refine_ls_wR_factor_gt 0.0750
_refine_ls_wR_factor_ref 0.0850
_reflns_Friedel_coverage 0.000
_reflns_number_gt 5095
_reflns_number_total 7081
_reflns_threshold_expression 'I > 2\s(I)'
_cod_data_source_file om500083r_si_002.cif
_cod_data_source_block D461
_cod_depositor_comments
;
The following automatic conversions were performed:

'_exptl_absorpt_correction_type' value 'Multi-scan' changed to
'multi-scan' according to
/usr/data/users/saulius/crontab/automatic-downloads/current/ACS/lib/dictionaries/cif_core.dic
dictionary named 'cif_core.dic' version 2.4.2 from 2011-04-26.

Automatic conversion script
Id: cif_fix_values 2281 2013-09-26 08:29:07Z andrius 

The following automatic conversions were performed:

'_exptl_crystal_density_meas' value 'Not Measured' was changed to '?'
- the value is perceived as not measured.

Automatic conversion script
Id: cif_fix_values 3008 2015-01-20 13:52:24Z robertas 
;
_cod_database_code 4082711
_shelx_space_group_comment
; 
The symmetry employed for this shelxl refinement is uniquely defined 
by the following loop, which should always be used as a source of 
symmetry information in preference to the above space-group names. 
They are only intended as comments. 
;
_shelx_estimated_absorpt_t_min 0.613
_shelx_estimated_absorpt_t_max 0.833
_shelxl_version_number 2013-3

loop_
_space_group_symop_operation_xyz
'x, y, z'
'-x+1/2, y+1/2, -z+1/2'
'-x, -y, -z'
'x-1/2, -y-1/2, z-1/2'

loop_
_atom_site_label
_atom_site_type_symbol
_atom_site_fract_x
_atom_site_fract_y
_atom_site_fract_z
_atom_site_U_iso_or_equiv
_atom_site_adp_type
_atom_site_occupancy
_atom_site_site_symmetry_order
_atom_site_calc_flag
_atom_site_refinement_flags_posn
_atom_site_refinement_flags_adp
_atom_site_refinement_flags_occupancy
_atom_site_disorder_assembly
_atom_site_disorder_group
S1 S 1.1781(2) 0.49518(11) 0.66981(10) 0.0337(4) Uani 0.674(3) 1 d D U P A 1
C21 C 1.1298(7) 0.5746(3) 0.5188(4) 0.0329(6) Uani 0.674(3) 1 d D U P A 1
H21A H 1.1133 0.5559 0.4715 0.039 Uiso 0.674(3) 1 calc R U P A 1
H21B H 1.0538 0.5593 0.5474 0.039 Uiso 0.674(3) 1 calc R U P A 1
C22 C 1.2739(7) 0.5540(3) 0.5517(3) 0.0332(5) Uani 0.674(3) 1 d D U P A 1
H22A H 1.2935 0.5093 0.5369 0.040 Uiso 0.674(3) 1 calc R U P A 1
H22B H 1.3480 0.5823 0.5344 0.040 Uiso 0.674(3) 1 calc R U P A 1
C23 C 1.2830(7) 0.5568(3) 0.6305(3) 0.0335(5) Uani 0.674(3) 1 d D U P A 1
H23A H 1.2503 0.5998 0.6450 0.040 Uiso 0.674(3) 1 calc R U P A 1
H23B H 1.3837 0.5521 0.6485 0.040 Uiso 0.674(3) 1 calc R U P A 1
C24 C 1.2811(7) 0.4221(3) 0.6583(4) 0.0345(5) Uani 0.674(3) 1 d D U P A 1
H24 H 1.3071 0.4198 0.6090 0.041 Uiso 0.674(3) 1 calc R U P A 1
C25 C 1.1868(8) 0.3651(3) 0.6728(4) 0.0353(6) Uani 0.674(3) 1 d D U P A 1
H25A H 1.2423 0.3252 0.6719 0.053 Uiso 0.674(3) 1 calc R U P A 1
H25B H 1.1070 0.3631 0.6370 0.053 Uiso 0.674(3) 1 calc R U P A 1
H25C H 1.1504 0.3702 0.7188 0.053 Uiso 0.674(3) 1 calc R U P A 1
C26 C 1.4152(7) 0.4218(3) 0.7066(4) 0.0351(6) Uani 0.674(3) 1 d D U P A 1
H26A H 1.3910 0.4291 0.7546 0.053 Uiso 0.674(3) 1 calc R U P A 1
H26B H 1.4787 0.4561 0.6929 0.053 Uiso 0.674(3) 1 calc R U P A 1
H26C H 1.4628 0.3800 0.7036 0.053 Uiso 0.674(3) 1 calc R U P A 1
S1A S 1.2070(5) 0.4689(2) 0.6552(2) 0.0341(4) Uani 0.326(3) 1 d D U P A 2
C21A C 1.1784(14) 0.5816(4) 0.5418(7) 0.0332(6) Uani 0.326(3) 1 d D U P A 2
H21C H 1.1971 0.5551 0.5007 0.040 Uiso 0.326(3) 1 calc R U P A 2
H21D H 1.0977 0.5613 0.5634 0.040 Uiso 0.326(3) 1 calc R U P A 2
C22A C 1.3076(13) 0.5757(5) 0.5936(7) 0.0334(6) Uani 0.326(3) 1 d D U P A 2
H22C H 1.388(8) 0.592(6) 0.573(6) 0.040 Uiso 0.326(3) 1 d D U P A 2
H22D H 1.289(14) 0.605(5) 0.630(5) 0.040 Uiso 0.326(3) 1 d D U P A 2
C23A C 1.3506(12) 0.5084(5) 0.6146(7) 0.0336(5) Uani 0.326(3) 1 d D U P A 2
H23C H 1.4364 0.5098 0.6477 0.040 Uiso 0.326(3) 1 calc R U P A 2
H23D H 1.3740 0.4837 0.5730 0.040 Uiso 0.326(3) 1 calc R U P A 2
C24A C 1.2872(13) 0.3897(6) 0.6728(7) 0.0348(5) Uani 0.326(3) 1 d D U P A 2
H24A H 1.3287 0.3737 0.6298 0.042 Uiso 0.326(3) 1 calc R U P A 2
C25A C 1.1676(15) 0.3445(7) 0.6908(8) 0.0352(6) Uani 0.326(3) 1 d D U P A 2
H25D H 1.2041 0.3003 0.6954 0.053 Uiso 0.326(3) 1 calc R U P A 2
H25E H 1.0903 0.3461 0.6537 0.053 Uiso 0.326(3) 1 calc R U P A 2
H25F H 1.1318 0.3580 0.7350 0.053 Uiso 0.326(3) 1 calc R U P A 2
C26A C 1.4044(14) 0.3950(7) 0.7314(7) 0.0347(6) Uani 0.326(3) 1 d D U P A 2
H26D H 1.3658 0.4140 0.7726 0.052 Uiso 0.326(3) 1 calc R U P A 2
H26E H 1.4808 0.4226 0.7165 0.052 Uiso 0.326(3) 1 calc R U P A 2
H26F H 1.4423 0.3520 0.7430 0.052 Uiso 0.326(3) 1 calc R U P A 2
Pd1 Pd 0.91037(3) 0.66399(2) 0.62354(2) 0.02339(9) Uani 1 1 d . . . . .
Br1 Br 1.05167(4) 0.71625(2) 0.71963(2) 0.03211(12) Uani 1 1 d . . . . .
Br2 Br 0.76015(7) 0.60925(3) 0.53386(2) 0.05492(17) Uani 1 1 d . . . . .
N1 N 1.0632(3) 0.74599(14) 0.52296(15) 0.0199(7) Uani 1 1 d . . . . .
N2 N 1.1277(4) 0.64636(15) 0.51467(18) 0.0326(9) Uani 1 1 d D . . . .
N3 N 0.6378(3) 0.67615(16) 0.69395(16) 0.0252(8) Uani 1 1 d . . . . .
N4 N 0.7582(4) 0.59199(15) 0.73221(16) 0.0254(8) Uani 1 1 d . . . . .
C1 C 1.0489(5) 0.68638(18) 0.5510(2) 0.0264(9) Uani 1 1 d . . . . .
C2 C 1.1482(4) 0.74356(18) 0.46653(19) 0.0216(8) Uani 1 1 d . . . . .
C3 C 1.1876(4) 0.78877(19) 0.41822(19) 0.0229(9) Uani 1 1 d . . . . .
H3 H 1.1552 0.8321 0.4192 0.028 Uiso 1 1 calc R U . . .
C4 C 1.2757(4) 0.7681(2) 0.3687(2) 0.0272(9) Uani 1 1 d . . . . .
H4 H 1.3045 0.7980 0.3352 0.033 Uiso 1 1 calc R U . . .
C5 C 1.3233(5) 0.7048(2) 0.3666(2) 0.0359(11) Uani 1 1 d . . . . .
H5 H 1.3861 0.6927 0.3327 0.043 Uiso 1 1 calc R U . . .
C6 C 1.2809(5) 0.6589(2) 0.4131(2) 0.0396(12) Uani 1 1 d . . . . .
H6 H 1.3117 0.6154 0.4114 0.048 Uiso 1 1 calc R U . . .
C7 C 1.1909(5) 0.67977(18) 0.4625(2) 0.0285(10) Uani 1 1 d . . . . .
C8 C 0.9982(4) 0.80356(17) 0.55306(19) 0.0186(8) Uani 1 1 d . . . . .
H8 H 0.9854 0.7924 0.6028 0.022 Uiso 1 1 calc R U . . .
C9 C 1.0996(4) 0.86050(17) 0.55561(19) 0.0179(8) Uani 1 1 d . . . . .
C10 C 1.2125(4) 0.8615(2) 0.6062(2) 0.0299(10) Uani 1 1 d . . . . .
H10 H 1.2241 0.8272 0.6389 0.036 Uiso 1 1 calc R U . . .
C11 C 1.3082(5) 0.9119(2) 0.6097(2) 0.0381(11) Uani 1 1 d . . . . .
H11 H 1.3846 0.9122 0.6450 0.046 Uiso 1 1 calc R U . . .
C12 C 1.2941(4) 0.96213(19) 0.5622(2) 0.0268(9) Uani 1 1 d . . . . .
H12 H 1.3613 0.9963 0.5641 0.032 Uiso 1 1 calc R U . . .
C13 C 1.1816(4) 0.96190(18) 0.5123(2) 0.0245(9) Uani 1 1 d . . . . .
H13 H 1.1709 0.9962 0.4796 0.029 Uiso 1 1 calc R U . . .
C14 C 1.0837(4) 0.91184(18) 0.5095(2) 0.0239(9) Uani 1 1 d . . . . .
H14 H 1.0048 0.9128 0.4756 0.029 Uiso 1 1 calc R U . . .
C15 C 0.8505(4) 0.81860(18) 0.5199(2) 0.0243(9) Uani 1 1 d . . . . .
C16 C 0.7729(4) 0.86576(19) 0.5513(2) 0.0328(10) Uani 1 1 d . . . . .
H16 H 0.8141 0.8878 0.5912 0.039 Uiso 1 1 calc R U . . .
C17 C 0.6376(5) 0.8809(2) 0.5253(3) 0.0434(13) Uani 1 1 d . . . . .
H17 H 0.5866 0.9140 0.5467 0.052 Uiso 1 1 calc R U . . .
C18 C 0.5751(5) 0.8486(3) 0.4684(3) 0.0491(14) Uani 1 1 d . . . . .
H18 H 0.4807 0.8588 0.4510 0.059 Uiso 1 1 calc R U . . .
C19 C 0.6498(5) 0.8019(3) 0.4373(3) 0.0531(15) Uani 1 1 d . . . . .
H19 H 0.6070 0.7796 0.3979 0.064 Uiso 1 1 calc R U . . .
C20 C 0.7887(5) 0.7864(2) 0.4628(2) 0.0379(11) Uani 1 1 d . . . . .
H20 H 0.8400 0.7539 0.4407 0.045 Uiso 1 1 calc R U . . .
C27 C 0.7595(4) 0.64344(18) 0.68843(19) 0.0245(9) Uani 1 1 d . . . . .
C28 C 0.5554(4) 0.6453(2) 0.7412(2) 0.0259(9) Uani 1 1 d . . . . .
C29 C 0.4223(5) 0.6597(2) 0.7640(2) 0.0354(10) Uani 1 1 d . . . . .
H29 H 0.3714 0.6973 0.7487 0.042 Uiso 1 1 calc R U . . .
C30 C 0.3682(5) 0.6164(2) 0.8100(2) 0.0407(12) Uani 1 1 d . . . . .
H30 H 0.2769 0.6239 0.8260 0.049 Uiso 1 1 calc R U . . .
C31 C 0.4447(6) 0.5625(2) 0.8332(2) 0.0433(13) Uani 1 1 d . . . . .
H31 H 0.4036 0.5339 0.8646 0.052 Uiso 1 1 calc R U . . .
C32 C 0.5780(5) 0.5489(2) 0.8126(2) 0.0370(11) Uani 1 1 d . . . . .
H32 H 0.6302 0.5122 0.8296 0.044 Uiso 1 1 calc R U . . .
C33 C 0.6323(5) 0.5918(2) 0.7654(2) 0.0280(10) Uani 1 1 d . . . . .
C34 C 0.6015(4) 0.7346(2) 0.6526(2) 0.0329(10) Uani 1 1 d . . . . .
H34 H 0.6821 0.7427 0.6230 0.039 Uiso 1 1 calc R U . . .
C35 C 0.4701(6) 0.7242(3) 0.6033(3) 0.0512(14) Uani 1 1 d . . . . .
H35C H 0.386(7) 0.718(3) 0.628(3) 0.077 Uiso 1 1 d . U . . .
H35B H 0.453(6) 0.763(3) 0.575(3) 0.077 Uiso 1 1 d . U . . .
H35A H 0.485(6) 0.689(3) 0.575(3) 0.077 Uiso 1 1 d . U . . .
C36 C 0.5927(5) 0.7927(2) 0.6999(3) 0.0453(12) Uani 1 1 d . . . . .
H36A H 0.6827 0.7977 0.7285 0.068 Uiso 1 1 calc R U . . .
H36B H 0.5152 0.7866 0.7303 0.068 Uiso 1 1 calc R U . . .
H36C H 0.5744 0.8315 0.6715 0.068 Uiso 1 1 calc R U . . .
C37 C 0.8734(5) 0.54397(19) 0.7388(2) 0.0324(10) Uani 1 1 d . . . . .
H37 H 0.9459 0.5580 0.7067 0.039 Uiso 1 1 calc R U . . .
C38 C 0.8203(6) 0.4782(2) 0.7134(3) 0.0521(14) Uani 1 1 d . . . . .
H38A H 0.7544 0.4610 0.7457 0.078 Uiso 1 1 calc R U . . .
H38B H 0.9011 0.4487 0.7114 0.078 Uiso 1 1 calc R U . . .
H38C H 0.7711 0.4824 0.6668 0.078 Uiso 1 1 calc R U . . .
C39 C 0.9465(5) 0.5444(2) 0.8115(2) 0.0442(12) Uani 1 1 d . . . . .
H39A H 0.9752 0.5885 0.8242 0.066 Uiso 1 1 calc R U . . .
H39B H 1.0307 0.5166 0.8130 0.066 Uiso 1 1 calc R U . . .
H39C H 0.8809 0.5282 0.8445 0.066 Uiso 1 1 calc R U . . .

loop_
_atom_site_aniso_label
_atom_site_aniso_U_11
_atom_site_aniso_U_22
_atom_site_aniso_U_33
_atom_site_aniso_U_23
_atom_site_aniso_U_13
_atom_site_aniso_U_12
S1 0.0351(9) 0.0317(10) 0.0352(8) 0.0026(7) 0.0082(7) 0.0048(7)
C21 0.0357(13) 0.0287(13) 0.0352(13) 0.0029(12) 0.0086(11) 0.0027(11)
C22 0.0357(11) 0.0295(12) 0.0355(11) 0.0027(10) 0.0084(10) 0.0031(10)
C23 0.0356(11) 0.0301(11) 0.0357(10) 0.0026(9) 0.0081(9) 0.0035(9)
C24 0.0365(10) 0.0317(12) 0.0362(10) 0.0033(9) 0.0076(8) 0.0040(9)
C25 0.0374(12) 0.0323(13) 0.0368(11) 0.0038(10) 0.0071(10) 0.0032(11)
C26 0.0367(11) 0.0321(13) 0.0370(11) 0.0033(10) 0.0071(10) 0.0041(10)
S1A 0.0361(10) 0.0310(11) 0.0360(9) 0.0036(8) 0.0078(8) 0.0035(8)
C21A 0.0356(12) 0.0295(12) 0.0355(12) 0.0028(10) 0.0084(10) 0.0031(10)
C22A 0.0356(12) 0.0298(12) 0.0356(11) 0.0028(10) 0.0082(10) 0.0033(10)
C23A 0.0358(11) 0.0301(12) 0.0358(11) 0.0030(10) 0.0081(9) 0.0033(9)
C24A 0.0367(11) 0.0319(12) 0.0365(10) 0.0036(9) 0.0075(9) 0.0037(10)
C25A 0.0373(13) 0.0322(14) 0.0368(13) 0.0041(12) 0.0074(12) 0.0031(12)
C26A 0.0366(12) 0.0319(13) 0.0364(11) 0.0035(10) 0.0074(10) 0.0038(11)
Pd1 0.03019(19) 0.02105(15) 0.01994(15) 0.00122(12) 0.00832(13) -0.00208(13)
Br1 0.0208(2) 0.0523(3) 0.0227(2) 0.00837(19) -0.00090(17) -0.00705(19)
Br2 0.0842(4) 0.0527(3) 0.0289(2) -0.0130(2) 0.0109(3) -0.0360(3)
N1 0.0249(19) 0.0161(16) 0.0190(16) -0.0003(13) 0.0048(14) 0.0022(13)
N2 0.051(2) 0.0185(18) 0.0312(19) 0.0019(14) 0.0220(18) 0.0032(16)
N3 0.0227(19) 0.0289(19) 0.0241(17) 0.0061(14) 0.0019(15) -0.0072(15)
N4 0.035(2) 0.0195(17) 0.0226(17) 0.0021(14) 0.0064(16) -0.0038(15)
C1 0.038(3) 0.021(2) 0.021(2) -0.0016(16) 0.0081(19) 0.0011(18)
C2 0.022(2) 0.026(2) 0.0173(18) -0.0016(16) 0.0026(16) 0.0001(16)
C3 0.025(2) 0.023(2) 0.0212(19) -0.0002(16) 0.0048(17) 0.0011(17)
C4 0.031(2) 0.030(2) 0.022(2) 0.0007(17) 0.0063(18) -0.0024(18)
C5 0.047(3) 0.035(3) 0.029(2) -0.0025(19) 0.022(2) 0.003(2)
C6 0.055(3) 0.025(2) 0.042(3) -0.006(2) 0.025(2) 0.007(2)
C7 0.042(3) 0.020(2) 0.025(2) 0.0011(16) 0.013(2) 0.0012(18)
C8 0.018(2) 0.0174(19) 0.0202(18) 0.0002(15) 0.0026(16) 0.0023(15)
C9 0.016(2) 0.0176(19) 0.0207(19) -0.0036(15) 0.0046(16) 0.0005(15)
C10 0.028(2) 0.028(2) 0.032(2) 0.0097(18) -0.004(2) -0.0013(18)
C11 0.030(3) 0.035(3) 0.047(3) 0.007(2) -0.016(2) -0.005(2)
C12 0.018(2) 0.023(2) 0.039(2) -0.0020(18) 0.0027(19) 0.0003(17)
C13 0.027(2) 0.020(2) 0.027(2) -0.0008(16) 0.0046(19) 0.0034(17)
C14 0.021(2) 0.024(2) 0.026(2) 0.0005(17) -0.0032(17) -0.0007(17)
C15 0.022(2) 0.021(2) 0.030(2) 0.0083(16) 0.0032(18) -0.0048(16)
C16 0.022(2) 0.023(2) 0.053(3) 0.004(2) 0.001(2) 0.0030(18)
C17 0.028(3) 0.029(3) 0.073(4) 0.018(2) 0.004(3) 0.003(2)
C18 0.017(3) 0.067(4) 0.063(3) 0.034(3) -0.002(2) -0.002(2)
C19 0.031(3) 0.090(4) 0.037(3) 0.008(3) -0.007(2) -0.017(3)
C20 0.026(3) 0.057(3) 0.031(2) 0.002(2) 0.002(2) -0.007(2)
C27 0.031(2) 0.022(2) 0.0202(19) -0.0029(16) 0.0012(18) -0.0096(18)
C28 0.023(2) 0.035(2) 0.0197(19) -0.0008(17) 0.0007(17) -0.0099(18)
C29 0.027(3) 0.047(3) 0.032(2) -0.004(2) 0.005(2) -0.011(2)
C30 0.032(3) 0.063(3) 0.029(2) -0.008(2) 0.009(2) -0.020(2)
C31 0.054(3) 0.050(3) 0.028(2) -0.006(2) 0.015(2) -0.028(3)
C32 0.057(3) 0.027(2) 0.028(2) -0.0011(18) 0.012(2) -0.014(2)
C33 0.035(3) 0.029(2) 0.021(2) -0.0018(17) 0.0090(19) -0.0132(19)
C34 0.020(2) 0.042(3) 0.036(2) 0.016(2) -0.0006(19) -0.0033(19)
C35 0.029(3) 0.080(4) 0.043(3) 0.017(3) -0.009(2) -0.002(3)
C36 0.041(3) 0.034(3) 0.060(3) 0.016(2) -0.001(3) 0.004(2)
C37 0.042(3) 0.021(2) 0.035(2) 0.0057(18) 0.011(2) 0.0000(19)
C38 0.066(4) 0.026(3) 0.067(4) -0.007(2) 0.015(3) -0.001(2)
C39 0.050(3) 0.046(3) 0.036(3) 0.011(2) 0.000(2) 0.006(2)

loop_
_atom_type_symbol
_atom_type_description
_atom_type_scat_dispersion_real
_atom_type_scat_dispersion_imag
_atom_type_scat_source
C C 0.0033 0.0016 'International Tables Vol C Tables 4.2.6.8 and 6.1.1.4'
H H 0.0000 0.0000 'International Tables Vol C Tables 4.2.6.8 and 6.1.1.4'
N N 0.0061 0.0033 'International Tables Vol C Tables 4.2.6.8 and 6.1.1.4'
S S 0.1246 0.1234 'International Tables Vol C Tables 4.2.6.8 and 6.1.1.4'
Br Br -0.2901 2.4595 'International Tables Vol C Tables 4.2.6.8 and 6.1.1.4'
Pd Pd -0.9988 1.0072 'International Tables Vol C Tables 4.2.6.8 and 6.1.1.4'

loop_
_geom_angle_atom_site_label_1
_geom_angle_atom_site_label_2
_geom_angle_atom_site_label_3
_geom_angle
C23 S1 C24 102.8(3)
N2 C21 C22 108.2(5)
C23 C22 C21 112.6(5)
C22 C23 S1 113.5(5)
C26 C24 C25 111.1(6)
C26 C24 S1 110.9(5)
C25 C24 S1 107.4(4)
C23A S1A C24A 100.0(6)
N2 C21A C22A 121.1(9)
C23A C22A C21A 116.1(10)
C22A C23A S1A 109.9(8)
C26A C24A C25A 112.5(12)
C26A C24A S1A 109.7(9)
C25A C24A S1A 107.0(9)
C27 Pd1 C1 174.84(17)
C27 Pd1 Br2 86.54(11)
C1 Pd1 Br2 89.43(12)
C27 Pd1 Br1 89.74(11)
C1 Pd1 Br1 94.33(12)
Br2 Pd1 Br1 176.19(2)
C1 N1 C2 110.8(3)
C1 N1 C8 121.4(3)
C2 N1 C8 127.7(3)
C1 N2 C7 110.7(3)
C1 N2 C21 126.4(4)
C7 N2 C21 122.1(4)
C1 N2 C21A 122.9(6)
C7 N2 C21A 123.5(6)
C27 N3 C28 110.0(3)
C27 N3 C34 122.4(3)
C28 N3 C34 127.5(3)
C27 N4 C33 109.6(3)
C27 N4 C37 122.8(3)
C33 N4 C37 127.6(3)
N2 C1 N1 106.2(3)
N2 C1 Pd1 128.7(3)
N1 C1 Pd1 124.6(3)
C7 C2 C3 120.8(3)
C7 C2 N1 105.3(3)
C3 C2 N1 133.9(3)
C4 C3 C2 117.3(4)
C3 C4 C5 121.8(4)
C6 C5 C4 121.3(4)
C5 C6 C7 116.7(4)
C2 C7 N2 107.0(3)
C2 C7 C6 122.0(4)
N2 C7 C6 131.0(4)
N1 C8 C9 111.1(3)
N1 C8 C15 113.3(3)
C9 C8 C15 114.1(3)
C10 C9 C14 118.4(4)
C10 C9 C8 118.8(3)
C14 C9 C8 122.7(3)
C11 C10 C9 120.6(4)
C10 C11 C12 120.6(4)
C13 C12 C11 119.2(4)
C12 C13 C14 120.3(4)
C13 C14 C9 120.7(4)
C20 C15 C16 119.0(4)
C20 C15 C8 123.5(4)
C16 C15 C8 117.4(4)
C17 C16 C15 120.8(5)
C16 C17 C18 120.5(5)
C19 C18 C17 119.4(5)
C18 C19 C20 120.8(5)
C15 C20 C19 119.6(5)
N3 C27 N4 107.3(3)
N3 C27 Pd1 126.3(3)
N4 C27 Pd1 126.3(3)
C33 C28 C29 121.8(4)
C33 C28 N3 106.4(3)
C29 C28 N3 131.8(4)
C30 C29 C28 116.6(5)
C31 C30 C29 121.3(4)
C32 C31 C30 122.5(4)
C31 C32 C33 116.5(5)
C28 C33 N4 106.7(3)
C28 C33 C32 121.3(4)
N4 C33 C32 132.0(4)
N3 C34 C36 110.6(3)
N3 C34 C35 111.3(4)
C36 C34 C35 114.1(4)
N4 C37 C39 110.8(4)
N4 C37 C38 110.9(4)
C39 C37 C38 114.6(4)

loop_
_geom_bond_atom_site_label_1
_geom_bond_atom_site_label_2
_geom_bond_distance
S1 C23 1.818(6)
S1 C24 1.824(7)
C21 N2 1.490(6)
C21 C22 1.515(7)
C22 C23 1.514(7)
C24 C26 1.508(8)
C24 C25 1.518(8)
S1A C23A 1.812(9)
S1A C24A 1.829(13)
C21A N2 1.504(8)
C21A C22A 1.518(9)
C22A C23A 1.499(9)
C24A C26A 1.520(13)
C24A C25A 1.528(13)
Pd1 C27 2.012(4)
Pd1 C1 2.040(4)
Pd1 Br2 2.4264(6)
Pd1 Br1 2.4450(6)
N1 C1 1.360(5)
N1 C2 1.401(5)
N1 C8 1.481(4)
N2 C1 1.346(5)
N2 C7 1.391(5)
N3 C27 1.345(5)
N3 C28 1.398(5)
N3 C34 1.475(5)
N4 C27 1.360(5)
N4 C33 1.393(5)
N4 C37 1.472(5)
C2 C7 1.387(5)
C2 C3 1.391(5)
C3 C4 1.380(5)
C4 C5 1.389(6)
C5 C6 1.387(6)
C6 C7 1.393(5)
C8 C9 1.518(5)
C8 C15 1.519(5)
C9 C10 1.386(6)
C9 C14 1.386(5)
C10 C11 1.380(6)
C11 C12 1.384(6)
C12 C13 1.373(6)
C13 C14 1.389(5)
C15 C20 1.376(6)
C15 C16 1.388(6)
C16 C17 1.370(6)
C17 C18 1.375(7)
C18 C19 1.365(8)
C19 C20 1.400(7)
C28 C33 1.386(6)
C28 C29 1.394(6)
C29 C30 1.387(6)
C30 C31 1.385(7)
C31 C32 1.378(7)
C32 C33 1.397(5)
C34 C36 1.516(6)
C34 C35 1.516(7)
C37 C39 1.510(6)
C37 C38 1.521(6)
